data_2227592
loop_
_publ_author_name
'Awang, Normah'
'Baba, Ibrahim'
'Yamin, Bohari M.'
'Ng, Seik Weng'
'Tiekink, Edward R. T.'

_publ_section_title
;
 (<i>N</i>-<i>sec</i>-Butyl-<i>N</i>-<i>n</i>-propyldithiocarbamato-\k^2^<i>S</i>,<i>S</i>')triphenyltin(IV)
;
_journal_coeditor_code HG2701
_journal_issue 9
_journal_name_full 'Acta Crystallographica Section E'
_journal_page_first m1144
_journal_paper_doi 10.1107/S1600536810033039
_journal_volume 66
_journal_year 2010
_chemical_formula_iupac '[Sn (C6 H5)3 (C8 H16 N S2)]'
_chemical_formula_moiety 'C26 H31 N S2 Sn'
_chemical_formula_sum 'C26 H31 N S2 Sn'
_chemical_formula_weight 540.33
_chemical_name_systematic
;
(<i>N</i>-<i>sec</i>-Butyl-<i>N</i>-<i>n</i>-propyldithiocarbamato-
\k^2^<i>S</i>,<i>S</i>')triphenyltin(IV)
;
_space_group_IT_number 15
_symmetry_cell_setting monoclinic
_symmetry_space_group_name_Hall '-C 2yc'
_symmetry_space_group_name_H-M 'C 1 2/c 1'
_atom_sites_solution_hydrogens geom
_atom_sites_solution_primary direct
_atom_sites_solution_secondary difmap
_audit_creation_method SHELXL-97
_cell_angle_alpha 90
_cell_angle_beta 97.3480(10)
_cell_angle_gamma 90
_cell_formula_units_Z 8
_cell_length_a 14.7997(5)
_cell_length_b 12.1844(5)
_cell_length_c 28.8891(11)
_cell_measurement_reflns_used 7436
_cell_measurement_temperature 293(2)
_cell_measurement_theta_max 27.2
_cell_measurement_theta_min 2.1
_cell_volume 5166.7(3)
_computing_cell_refinement 'SAINT (Bruker, 2002)'
_computing_data_collection 'SMART (Bruker, 2002)'
_computing_data_reduction 'SAINT (Bruker, 2002)'
_computing_molecular_graphics 'ORTEP-3 (Farrugia, 1997) and DIAMOND (Brandenburg, 2006)'
_computing_publication_material 'publCIF (Westrip, 2010)'
_computing_structure_refinement 'SHELXL97 (Sheldrick, 2008) and PLATON (Spek, 2009)'
_computing_structure_solution 'SHELXS97 (Sheldrick, 2008)'
_diffrn_ambient_temperature 293(2)
_diffrn_measured_fraction_theta_full 0.997
_diffrn_measured_fraction_theta_max 0.997
_diffrn_measurement_device_type 'Bruker SMART diffractometer'
_diffrn_measurement_method '\w scans'
_diffrn_radiation_monochromator graphite
_diffrn_radiation_source 'fine-focus sealed tube'
_diffrn_radiation_type MoK\a
_diffrn_radiation_wavelength 0.71073
_diffrn_reflns_av_R_equivalents 0.020
_diffrn_reflns_av_sigmaI/netI 0.026
_diffrn_reflns_limit_h_max 17
_diffrn_reflns_limit_h_min -19
_diffrn_reflns_limit_k_max 15
_diffrn_reflns_limit_k_min -14
_diffrn_reflns_limit_l_max 37
_diffrn_reflns_limit_l_min -34
_diffrn_reflns_number 17218
_diffrn_reflns_theta_full 27.5
_diffrn_reflns_theta_max 27.5
_diffrn_reflns_theta_min 1.4
_diffrn_standards_decay_% 0
_diffrn_standards_interval_count 0
_diffrn_standards_interval_time 0
_diffrn_standards_number 0
_exptl_absorpt_coefficient_mu 1.163
_exptl_absorpt_correction_T_max 0.801
_exptl_absorpt_correction_T_min 0.653
_exptl_absorpt_correction_type multi-scan
_exptl_absorpt_process_details '(SADABS; Sheldrick, 1996)'
_exptl_crystal_colour colourless
_exptl_crystal_density_diffrn 1.389
_exptl_crystal_density_method 'not measured'
_exptl_crystal_description block
_exptl_crystal_F_000 2208
_exptl_crystal_size_max 0.40
_exptl_crystal_size_mid 0.30
_exptl_crystal_size_min 0.20
_refine_diff_density_max 0.70
_refine_diff_density_min -0.30
_refine_ls_extinction_method none
_refine_ls_goodness_of_fit_ref 1.02
_refine_ls_hydrogen_treatment constr
_refine_ls_matrix_type full
_refine_ls_number_parameters 271
_refine_ls_number_reflns 5923
_refine_ls_number_restraints 0
_refine_ls_restrained_S_all 1.02
_refine_ls_R_factor_all 0.038
_refine_ls_R_factor_gt 0.032
_refine_ls_shift/su_max_lt 0.001
_refine_ls_shift/su_mean 0.001
_refine_ls_structure_factor_coef Fsqd
_refine_ls_weighting_details 'calc w=1/[\s^2^(Fo^2^)+(0.0437P)^2^+4.4496P] where P=(Fo^2^+2Fc^2^)/3'
_refine_ls_weighting_scheme calc
_refine_ls_wR_factor_gt 0.080
_refine_ls_wR_factor_ref 0.083
_reflns_number_gt 5179
_reflns_number_total 5923
_reflns_threshold_expression I>2\s(I)
_cod_data_source_file hg2701.cif
_cod_data_source_block I
_cod_original_sg_symbol_H-M 'C 2/c'
_cod_database_code 2227592
_cod_database_fobs_code 2227592

loop_
_symmetry_equiv_pos_as_xyz
'x, y, z'
'-x, y, -z+1/2'
'x+1/2, y+1/2, z'
'-x+1/2, y+1/2, -z+1/2'
'-x, -y, -z'
'x, -y, z-1/2'
'-x+1/2, -y+1/2, -z'
'x+1/2, -y+1/2, z-1/2'

loop_
_atom_site_type_symbol
_atom_site_label
_atom_site_fract_x
_atom_site_fract_y
_atom_site_fract_z
_atom_site_U_iso_or_equiv
_atom_site_adp_type
_atom_site_calc_flag
_atom_site_refinement_flags
_atom_site_occupancy
_atom_site_disorder_assembly
_atom_site_disorder_group
Sn Sn 0.247917(10) 0.577523(13) 0.418770(5) 0.04008(7) Uani d . 1 . .
S S1 0.22291(6) 0.39926(6) 0.37826(2) 0.05486(18) Uani d . 1 . .
S S2 0.28766(6) 0.56989(6) 0.31823(2) 0.0588(2) Uani d . 1 . .
C C1 0.21407(15) 0.50813(19) 0.48322(8) 0.0397(5) Uani d . 1 . .
C C2 0.26523(19) 0.4242(2) 0.50565(10) 0.0520(6) Uani d . 1 . .
H H2 0.3156 0.3979 0.4929 0.062 Uiso calc R 1 . .
C C3 0.2432(2) 0.3786(3) 0.54658(11) 0.0616(7) Uani d . 1 . .
H H3 0.2786 0.3222 0.5611 0.074 Uiso calc R 1 . .
C C4 0.1697(2) 0.4162(3) 0.56561(11) 0.0673(9) Uani d . 1 . .
H H4 0.1551 0.3861 0.5933 0.081 Uiso calc R 1 . .
C C5 0.1171(2) 0.4987(3) 0.54404(11) 0.0704(9) Uani d . 1 . .
H H5 0.0662 0.5235 0.5568 0.085 Uiso calc R 1 . .
C C6 0.13936(19) 0.5452(2) 0.50331(10) 0.0542(6) Uani d . 1 . .
H H6 0.1039 0.6019 0.4892 0.065 Uiso calc R 1 . .
C C7 0.14476(16) 0.6950(2) 0.39602(8) 0.0445(5) Uani d . 1 . .
C C8 0.06015(19) 0.6649(3) 0.37279(11) 0.0649(8) Uani d . 1 . .
H H8 0.0484 0.5916 0.3654 0.078 Uiso calc R 1 . .
C C9 -0.0062(2) 0.7423(4) 0.36066(13) 0.0811(11) Uani d . 1 . .
H H9 -0.0623 0.7209 0.3450 0.097 Uiso calc R 1 . .
C C10 0.0095(2) 0.8508(4) 0.37143(12) 0.0774(10) Uani d . 1 . .
H H10 -0.0357 0.9028 0.3631 0.093 Uiso calc R 1 . .
C C11 0.0915(3) 0.8821(3) 0.39429(11) 0.0696(9) Uani d . 1 . .
H H11 0.1021 0.9556 0.4019 0.084 Uiso calc R 1 . .
C C12 0.1597(2) 0.8046(2) 0.40645(9) 0.0541(6) Uani d . 1 . .
H H12 0.2158 0.8270 0.4217 0.065 Uiso calc R 1 . .
C C13 0.38064(15) 0.6470(2) 0.43524(8) 0.0419(5) Uani d . 1 . .
C C14 0.42367(19) 0.7084(3) 0.40417(10) 0.0585(7) Uani d . 1 . .
H H14 0.3981 0.7127 0.3731 0.070 Uiso calc R 1 . .
C C15 0.5041(2) 0.7634(3) 0.41863(11) 0.0650(8) Uani d . 1 . .
H H15 0.5320 0.8042 0.3973 0.078 Uiso calc R 1 . .
C C16 0.54271(18) 0.7581(3) 0.46412(11) 0.0593(7) Uani d . 1 . .
H H16 0.5967 0.7954 0.4737 0.071 Uiso calc R 1 . .
C C17 0.50182(19) 0.6978(3) 0.49562(11) 0.0599(7) Uani d . 1 . .
H H17 0.5279 0.6940 0.5266 0.072 Uiso calc R 1 . .
C C18 0.42128(18) 0.6423(2) 0.48114(9) 0.0523(6) Uani d . 1 . .
H H18 0.3940 0.6011 0.5027 0.063 Uiso calc R 1 . .
C C19 0.24957(19) 0.4410(2) 0.32344(9) 0.0473(6) Uani d . 1 . .
C C20 0.2709(3) 0.3917(3) 0.24303(10) 0.0678(9) Uani d . 1 . .
H H20 0.2875 0.4696 0.2433 0.081 Uiso calc R 1 . .
C C21 0.1982(3) 0.3750(4) 0.20404(12) 0.0915(12) Uani d . 1 . .
H H21A 0.1746 0.3010 0.2054 0.110 Uiso calc R 1 . .
H H21B 0.2233 0.3830 0.1748 0.110 Uiso calc R 1 . .
C C22 0.1203(3) 0.4571(4) 0.20540(17) 0.1028(14) Uani d . 1 . .
H H22A 0.0741 0.4437 0.1796 0.154 Uiso calc R 1 . .
H H22B 0.1433 0.5304 0.2034 0.154 Uiso calc R 1 . .
H H22C 0.0948 0.4487 0.2341 0.154 Uiso calc R 1 . .
C C23 0.3572(3) 0.3250(3) 0.23634(13) 0.0822(11) Uani d . 1 . .
H H23A 0.3761 0.3427 0.2067 0.123 Uiso calc R 1 . .
H H23B 0.3440 0.2480 0.2374 0.123 Uiso calc R 1 . .
H H23C 0.4052 0.3430 0.2608 0.123 Uiso calc R 1 . .
C C24 0.2103(2) 0.2516(2) 0.29729(10) 0.0591(7) Uani d . 1 . .
H H24A 0.2382 0.2270 0.3277 0.071 Uiso calc R 1 . .
H H24B 0.2312 0.2036 0.2741 0.071 Uiso calc R 1 . .
C C25 0.1091(2) 0.2416(3) 0.29490(12) 0.0711(8) Uani d . 1 . .
H H25A 0.0810 0.2550 0.2632 0.085 Uiso calc R 1 . .
H H25B 0.0865 0.2962 0.3150 0.085 Uiso calc R 1 . .
C C27 0.0838(3) 0.1271(3) 0.31025(17) 0.0987(13) Uani d . 1 . .
H H27A 0.0188 0.1211 0.3082 0.148 Uiso calc R 1 . .
H H27B 0.1105 0.1148 0.3419 0.148 Uiso calc R 1 . .
H H27C 0.1063 0.0733 0.2903 0.148 Uiso calc R 1 . .
N N1 0.24161(17) 0.36613(19) 0.28932(7) 0.0540(5) Uani d . 1 . .

loop_
_atom_site_aniso_label
_atom_site_aniso_U_11
_atom_site_aniso_U_22
_atom_site_aniso_U_33
_atom_site_aniso_U_12
_atom_site_aniso_U_13
_atom_site_aniso_U_23
Sn 0.04146(10) 0.04203(11) 0.03675(10) -0.00450(7) 0.00505(7) 0.00138(6)
S1 0.0814(5) 0.0478(4) 0.0381(3) -0.0154(3) 0.0179(3) -0.0017(3)
S2 0.0903(5) 0.0459(4) 0.0421(4) -0.0182(3) 0.0164(3) -0.0020(3)
C1 0.0419(11) 0.0412(12) 0.0364(11) -0.0039(10) 0.0066(9) -0.0017(9)
C2 0.0474(14) 0.0594(17) 0.0509(15) 0.0071(12) 0.0129(12) 0.0080(12)
C3 0.0612(17) 0.0668(19) 0.0568(17) 0.0063(15) 0.0070(13) 0.0203(14)
C4 0.080(2) 0.080(2) 0.0455(16) -0.0051(17) 0.0205(15) 0.0131(14)
C5 0.0710(19) 0.083(2) 0.0644(19) 0.0102(17) 0.0366(15) 0.0018(17)
C6 0.0553(15) 0.0532(15) 0.0566(16) 0.0098(12) 0.0164(12) 0.0027(12)
C7 0.0437(12) 0.0550(15) 0.0355(12) -0.0011(11) 0.0074(9) 0.0085(10)
C8 0.0526(15) 0.069(2) 0.0700(19) -0.0120(14) -0.0053(14) 0.0156(15)
C9 0.0464(16) 0.109(3) 0.084(2) -0.0040(18) -0.0042(15) 0.035(2)
C10 0.070(2) 0.097(3) 0.068(2) 0.031(2) 0.0197(17) 0.0336(19)
C11 0.096(2) 0.0607(19) 0.0541(17) 0.0186(18) 0.0150(17) 0.0078(14)
C12 0.0634(16) 0.0553(16) 0.0427(14) 0.0011(13) 0.0036(12) 0.0021(11)
C13 0.0386(11) 0.0462(13) 0.0415(12) -0.0025(10) 0.0073(9) -0.0015(10)
C14 0.0583(16) 0.072(2) 0.0449(14) -0.0156(14) 0.0058(12) 0.0049(13)
C15 0.0580(17) 0.076(2) 0.0632(18) -0.0208(15) 0.0179(14) 0.0008(15)
C16 0.0394(13) 0.0664(19) 0.0721(19) -0.0072(12) 0.0073(12) -0.0128(15)
C17 0.0488(14) 0.075(2) 0.0538(16) -0.0035(14) -0.0026(12) -0.0035(14)
C18 0.0491(14) 0.0628(17) 0.0451(14) -0.0060(12) 0.0059(11) 0.0030(12)
C19 0.0597(15) 0.0479(14) 0.0350(12) -0.0078(11) 0.0089(11) -0.0007(10)
C20 0.095(2) 0.0675(19) 0.0435(15) -0.0198(18) 0.0200(15) -0.0022(13)
C21 0.140(4) 0.084(3) 0.0484(18) -0.018(3) 0.005(2) 0.0025(17)
C22 0.107(3) 0.090(3) 0.104(3) 0.009(3) -0.015(3) 0.023(3)
C23 0.095(3) 0.090(3) 0.070(2) 0.003(2) 0.041(2) -0.0058(18)
C24 0.0743(19) 0.0518(16) 0.0531(16) 0.0002(14) 0.0152(13) -0.0078(13)
C25 0.075(2) 0.070(2) 0.069(2) -0.0063(17) 0.0095(16) -0.0089(16)
C27 0.111(3) 0.066(2) 0.127(4) -0.029(2) 0.049(3) -0.005(2)
N1 0.0759(15) 0.0499(13) 0.0382(11) -0.0122(11) 0.0150(10) -0.0048(9)

loop_
_atom_type_symbol
_atom_type_description
_atom_type_scat_dispersion_real
_atom_type_scat_dispersion_imag
_atom_type_scat_source
C C 0.0033 0.0016 'International Tables Vol C Tables 4.2.6.8 and 6.1.1.4'
H H 0.0000 0.0000 'International Tables Vol C Tables 4.2.6.8 and 6.1.1.4'
N N 0.0061 0.0033 'International Tables Vol C Tables 4.2.6.8 and 6.1.1.4'
S S 0.1246 0.1234 'International Tables Vol C Tables 4.2.6.8 and 6.1.1.4'
Sn Sn -0.6537 1.4246 'International Tables Vol C Tables 4.2.6.8 and 6.1.1.4'

loop_
_geom_angle_atom_site_label_1
_geom_angle_atom_site_label_2
_geom_angle_atom_site_label_3
_geom_angle_site_symmetry_1
_geom_angle_site_symmetry_3
_geom_angle
_geom_angle_publ_flag
C7 Sn C13 . . 113.84(10) ?
C7 Sn C1 . . 106.99(9) ?
C13 Sn C1 . . 105.72(9) ?
C7 Sn S1 . . 112.67(7) ?
C13 Sn S1 . . 122.09(7) ?
C1 Sn S1 . . 91.54(6) ?
C19 S1 Sn . . 97.79(9) ?
C6 C1 C2 . . 117.5(2) ?
C6 C1 Sn . . 121.17(19) ?
C2 C1 Sn . . 121.29(18) ?
C3 C2 C1 . . 121.5(3) ?
C3 C2 H2 . . 119.2 ?
C1 C2 H2 . . 119.2 ?
C4 C3 C2 . . 119.9(3) ?
C4 C3 H3 . . 120.1 ?
C2 C3 H3 . . 120.1 ?
C3 C4 C5 . . 120.1(3) ?
C3 C4 H4 . . 120.0 ?
C5 C4 H4 . . 120.0 ?
C6 C5 C4 . . 120.2(3) ?
C6 C5 H5 . . 119.9 ?
C4 C5 H5 . . 119.9 ?
C5 C6 C1 . . 120.8(3) ?
C5 C6 H6 . . 119.6 ?
C1 C6 H6 . . 119.6 ?
C12 C7 C8 . . 118.0(3) ?
C12 C7 Sn . . 119.54(19) ?
C8 C7 Sn . . 122.4(2) ?
C9 C8 C7 . . 120.8(3) ?
C9 C8 H8 . . 119.6 ?
C7 C8 H8 . . 119.6 ?
C8 C9 C10 . . 120.6(3) ?
C8 C9 H9 . . 119.7 ?
C10 C9 H9 . . 119.7 ?
C11 C10 C9 . . 119.7(3) ?
C11 C10 H10 . . 120.1 ?
C9 C10 H10 . . 120.1 ?
C10 C11 C12 . . 120.3(3) ?
C10 C11 H11 . . 119.8 ?
C12 C11 H11 . . 119.8 ?
C7 C12 C11 . . 120.6(3) ?
C7 C12 H12 . . 119.7 ?
C11 C12 H12 . . 119.7 ?
C18 C13 C14 . . 117.6(2) ?
C18 C13 Sn . . 118.10(18) ?
C14 C13 Sn . . 123.77(18) ?
C15 C14 C13 . . 121.0(3) ?
C15 C14 H14 . . 119.5 ?
C13 C14 H14 . . 119.5 ?
C16 C15 C14 . . 120.4(3) ?
C16 C15 H15 . . 119.8 ?
C14 C15 H15 . . 119.8 ?
C15 C16 C17 . . 119.9(3) ?
C15 C16 H16 . . 120.0 ?
C17 C16 H16 . . 120.0 ?
C16 C17 C18 . . 119.8(3) ?
C16 C17 H17 . . 120.1 ?
C18 C17 H17 . . 120.1 ?
C13 C18 C17 . . 121.3(3) ?
C13 C18 H18 . . 119.4 ?
C17 C18 H18 . . 119.4 ?
N1 C19 S2 . . 124.7(2) ?
N1 C19 S1 . . 117.3(2) ?
S2 C19 S1 . . 117.87(15) ?
C21 C20 N1 . . 113.0(3) ?
C21 C20 C23 . . 111.5(3) ?
N1 C20 C23 . . 110.0(3) ?
C21 C20 H20 . . 107.4 ?
N1 C20 H20 . . 107.4 ?
C23 C20 H20 . . 107.4 ?
C20 C21 C22 . . 111.7(3) ?
C20 C21 H21A . . 109.3 ?
C22 C21 H21A . . 109.3 ?
C20 C21 H21B . . 109.3 ?
C22 C21 H21B . . 109.3 ?
H21A C21 H21B . . 107.9 ?
C21 C22 H22A . . 109.5 ?
C21 C22 H22B . . 109.5 ?
H22A C22 H22B . . 109.5 ?
C21 C22 H22C . . 109.5 ?
H22A C22 H22C . . 109.5 ?
H22B C22 H22C . . 109.5 ?
C20 C23 H23A . . 109.5 ?
C20 C23 H23B . . 109.5 ?
H23A C23 H23B . . 109.5 ?
C20 C23 H23C . . 109.5 ?
H23A C23 H23C . . 109.5 ?
H23B C23 H23C . . 109.5 ?
N1 C24 C25 . . 113.3(3) ?
N1 C24 H24A . . 108.9 ?
C25 C24 H24A . . 108.9 ?
N1 C24 H24B . . 108.9 ?
C25 C24 H24B . . 108.9 ?
H24A C24 H24B . . 107.7 ?
C24 C25 C27 . . 110.0(3) ?
C24 C25 H25A . . 109.7 ?
C27 C25 H25A . . 109.7 ?
C24 C25 H25B . . 109.7 ?
C27 C25 H25B . . 109.7 ?
H25A C25 H25B . . 108.2 ?
C25 C27 H27A . . 109.5 ?
C25 C27 H27B . . 109.5 ?
H27A C27 H27B . . 109.5 ?
C25 C27 H27C . . 109.5 ?
H27A C27 H27C . . 109.5 ?
H27B C27 H27C . . 109.5 ?
C19 N1 C20 . . 120.7(2) ?
C19 N1 C24 . . 121.5(2) ?
C20 N1 C24 . . 117.7(2) ?

loop_
_geom_bond_atom_site_label_1
_geom_bond_atom_site_label_2
_geom_bond_site_symmetry_2
_geom_bond_distance
_geom_bond_publ_flag
Sn C1 . 2.161(2) ?
Sn C7 . 2.134(3) ?
Sn C1 . 2.161(2) ?
Sn C13 . 2.136(2) ?
Sn C1 . 2.161(2) ?
Sn S1 . 2.4725(7) ?
S1 C19 . 1.755(3) ?
S2 C19 . 1.682(3) ?
C1 C6 . 1.388(3) ?
C1 C2 . 1.383(3) ?
C2 C3 . 1.383(4) ?
C2 H2 . 0.9300 ?
C3 C4 . 1.360(4) ?
C3 H3 . 0.9300 ?
C4 C5 . 1.371(5) ?
C4 H4 . 0.9300 ?
C5 C6 . 1.383(4) ?
C5 H5 . 0.9300 ?
C6 H6 . 0.9300 ?
C7 C12 . 1.381(4) ?
C7 C8 . 1.392(4) ?
C8 C9 . 1.374(5) ?
C8 H8 . 0.9300 ?
C9 C10 . 1.371(6) ?
C9 H9 . 0.9300 ?
C10 C11 . 1.360(5) ?
C10 H10 . 0.9300 ?
C11 C12 . 1.394(4) ?
C11 H11 . 0.9300 ?
C12 H12 . 0.9300 ?
C13 C18 . 1.385(3) ?
C13 C14 . 1.385(4) ?
C14 C15 . 1.383(4) ?
C14 H14 . 0.9300 ?
C15 C16 . 1.366(4) ?
C15 H15 . 0.9300 ?
C16 C17 . 1.370(4) ?
C16 H16 . 0.9300 ?
C17 C18 . 1.388(4) ?
C17 H17 . 0.9300 ?
C18 H18 . 0.9300 ?
C19 N1 . 1.337(3) ?
C20 C21 . 1.468(5) ?
C20 N1 . 1.491(4) ?
C20 C23 . 1.548(5) ?
C20 H20 . 0.9800 ?
C21 C22 . 1.530(6) ?
C21 H21A . 0.9700 ?
C21 H21B . 0.9700 ?
C22 H22A . 0.9600 ?
C22 H22B . 0.9600 ?
C22 H22C . 0.9600 ?
C23 H23A . 0.9600 ?
C23 H23B . 0.9600 ?
C23 H23C . 0.9600 ?
C24 N1 . 1.497(4) ?
C24 C25 . 1.496(4) ?
C24 H24A . 0.9700 ?
C24 H24B . 0.9700 ?
C25 C27 . 1.526(5) ?
C25 H25A . 0.9700 ?
C25 H25B . 0.9700 ?
C27 H27A . 0.9600 ?
C27 H27B . 0.9600 ?
C27 H27C . 0.9600 ?

loop_
_geom_hbond_atom_site_label_D
_geom_hbond_atom_site_label_H
_geom_hbond_atom_site_label_A
_geom_hbond_site_symmetry_A
_geom_hbond_distance_DH
_geom_hbond_distance_HA
_geom_hbond_distance_DA
_geom_hbond_angle_DHA
C14 H14 S2 1_555 0.93 2.75 3.433(3) 131
C20 H20 S2 1_555 0.98 2.49 3.059(3) 117
C24 H24a S1 1_555 0.97 2.58 2.938(3) 102
C25 H25b S1 1_555 0.97 2.84 3.360(4) 115
C16 H16 Cg1 3_555 0.93 2.78 3.618(3) 151
C23 H23a Cg2 4_545 0.96 2.91 3.773(4) 150

loop_
_geom_torsion_atom_site_label_1
_geom_torsion_atom_site_label_2
_geom_torsion_atom_site_label_3
_geom_torsion_atom_site_label_4
_geom_torsion_site_symmetry_1
_geom_torsion_site_symmetry_2
_geom_torsion_site_symmetry_3
_geom_torsion_site_symmetry_4
_geom_torsion
_geom_torsion_publ_flag
C7 Sn S1 C19 . . . . 71.53(12) ?
C13 Sn S1 C19 . . . . -69.63(13) ?
C1 Sn S1 C19 . . . . -179.32(11) ?
C7 Sn C1 C6 . . . . -2.9(2) ?
C13 Sn C1 C6 . . . . 118.8(2) ?
S1 Sn C1 C6 . . . . -117.2(2) ?
C7 Sn C1 C2 . . . . 176.2(2) ?
C13 Sn C1 C2 . . . . -62.1(2) ?
S1 Sn C1 C2 . . . . 62.0(2) ?
C6 C1 C2 C3 . . . . 0.0(4) ?
Sn C1 C2 C3 . . . . -179.2(2) ?
C1 C2 C3 C4 . . . . 0.0(5) ?
C2 C3 C4 C5 . . . . 0.6(5) ?
C3 C4 C5 C6 . . . . -1.1(5) ?
C4 C5 C6 C1 . . . . 1.1(5) ?
C2 C1 C6 C5 . . . . -0.5(4) ?
Sn C1 C6 C5 . . . . 178.6(2) ?
C13 Sn C7 C12 . . . . -19.9(2) ?
C1 Sn C7 C12 . . . . 96.5(2) ?
S1 Sn C7 C12 . . . . -164.36(18) ?
C13 Sn C7 C8 . . . . 163.4(2) ?
C1 Sn C7 C8 . . . . -80.2(2) ?
S1 Sn C7 C8 . . . . 18.9(2) ?
C12 C7 C8 C9 . . . . 0.0(4) ?
Sn C7 C8 C9 . . . . 176.8(3) ?
C7 C8 C9 C10 . . . . -0.3(5) ?
C8 C9 C10 C11 . . . . 0.0(5) ?
C9 C10 C11 C12 . . . . 0.5(5) ?
C8 C7 C12 C11 . . . . 0.5(4) ?
Sn C7 C12 C11 . . . . -176.3(2) ?
C10 C11 C12 C7 . . . . -0.8(5) ?
C7 Sn C13 C18 . . . . 114.8(2) ?
C1 Sn C13 C18 . . . . -2.4(2) ?
S1 Sn C13 C18 . . . . -104.5(2) ?
C7 Sn C13 C14 . . . . -56.8(3) ?
C1 Sn C13 C14 . . . . -173.9(2) ?
S1 Sn C13 C14 . . . . 84.0(2) ?
C18 C13 C14 C15 . . . . -0.3(4) ?
Sn C13 C14 C15 . . . . 171.3(2) ?
C13 C14 C15 C16 . . . . 0.0(5) ?
C14 C15 C16 C17 . . . . 0.2(5) ?
C15 C16 C17 C18 . . . . 0.0(5) ?
C14 C13 C18 C17 . . . . 0.5(4) ?
Sn C13 C18 C17 . . . . -171.6(2) ?
C16 C17 C18 C13 . . . . -0.4(5) ?
Sn S1 C19 N1 . . . . -178.0(2) ?
Sn S1 C19 S2 . . . . 4.69(18) ?
N1 C20 C21 C22 . . . . 66.8(4) ?
C23 C20 C21 C22 . . . . -168.7(3) ?
N1 C24 C25 C27 . . . . -171.8(3) ?
S2 C19 N1 C20 . . . . 2.7(4) ?
S1 C19 N1 C20 . . . . -174.4(2) ?
S2 C19 N1 C24 . . . . 177.7(2) ?
S1 C19 N1 C24 . . . . 0.6(4) ?
C21 C20 N1 C19 . . . . -124.4(3) ?
C23 C20 N1 C19 . . . . 110.2(3) ?
C21 C20 N1 C24 . . . . 60.4(4) ?
C23 C20 N1 C24 . . . . -65.0(4) ?
C25 C24 N1 C19 . . . . 80.9(3) ?
C25 C24 N1 C20 . . . . -103.9(3) ?
